data_7123003
loop_
_publ_author_name
'Maeda, Chihiro'
'Nagahata, Keiji'
'Takaishi, Kazuto'
'Ema, Tadashi'

_publ_section_title
;
 Synthesis of chiral carbazole-based BODIPYs showing circularly polarized
 luminescence
;
_journal_name_full 'Chemical Communications'
_journal_paper_doi 10.1039/C9CC00894B
_journal_year 2019
_chemical_formula_moiety 'C27 H27 B F2 N2 O'
_chemical_formula_sum 'C27 H27 B F2 N2 O'
_chemical_formula_weight 444.31
_space_group_crystal_system triclinic
_space_group_IT_number 2
_space_group_name_Hall '-P 1'
_space_group_name_H-M_alt 'P -1'
_symmetry_space_group_name_Hall '-P 1'
_symmetry_space_group_name_H-M 'P -1'
_atom_sites_solution_hydrogens geom
_audit_creation_method SHELXL-2014/7
_audit_update_record
;
2018-12-17 deposited with the CCDC.    2019-02-14 downloaded from the CCDC.
;
_cell_angle_alpha 79.482(19)
_cell_angle_beta 77.43(3)
_cell_angle_gamma 89.68(2)
_cell_formula_units_Z 2
_cell_length_a 9.496(2)
_cell_length_b 10.526(2)
_cell_length_c 11.5355(16)
_cell_measurement_reflns_used 1224
_cell_measurement_temperature 93(2)
_cell_measurement_theta_max 68.1
_cell_measurement_theta_min 25.8
_cell_volume 1105.8(4)
_computing_structure_refinement 'SHELXL-2014/7 (Sheldrick, 2014)'
_diffrn_ambient_temperature 93(2)
_diffrn_detector_area_resol_mean 5.8140
_diffrn_measured_fraction_theta_full 0.969
_diffrn_measured_fraction_theta_max 0.969
_diffrn_measurement_device_type 'Rigaku XtaLAB P200'
_diffrn_measurement_method \w
_diffrn_radiation_type CuK\a
_diffrn_radiation_wavelength 1.54187
_diffrn_reflns_av_R_equivalents 0.0301
_diffrn_reflns_av_unetI/netI 0.0242
_diffrn_reflns_Laue_measured_fraction_full 0.969
_diffrn_reflns_Laue_measured_fraction_max 0.969
_diffrn_reflns_limit_h_max 11
_diffrn_reflns_limit_h_min -11
_diffrn_reflns_limit_k_max 12
_diffrn_reflns_limit_k_min -12
_diffrn_reflns_limit_l_max 13
_diffrn_reflns_limit_l_min -13
_diffrn_reflns_number 14040
_diffrn_reflns_point_group_measured_fraction_full 0.969
_diffrn_reflns_point_group_measured_fraction_max 0.969
_diffrn_reflns_theta_full 65.996
_diffrn_reflns_theta_max 65.996
_diffrn_reflns_theta_min 6.528
_exptl_absorpt_coefficient_mu 0.747
_exptl_absorpt_correction_type multi-scan
_exptl_absorpt_process_details 'REQAB (Rigaku, 1998)'
_exptl_crystal_colour orange
_exptl_crystal_density_diffrn 1.334
_exptl_crystal_description prism
_exptl_crystal_F_000 468
_exptl_crystal_size_max 0.220
_exptl_crystal_size_mid 0.200
_exptl_crystal_size_min 0.040
_exptl_transmission_factor_max 0.971
_exptl_transmission_factor_min 0.848
_refine_diff_density_max 0.200
_refine_diff_density_min -0.264
_refine_diff_density_rms 0.048
_refine_ls_extinction_method none
_refine_ls_goodness_of_fit_ref 1.062
_refine_ls_hydrogen_treatment constr
_refine_ls_matrix_type full
_refine_ls_number_parameters 304
_refine_ls_number_reflns 3747
_refine_ls_number_restraints 0
_refine_ls_restrained_S_all 1.062
_refine_ls_R_factor_all 0.0382
_refine_ls_R_factor_gt 0.0349
_refine_ls_shift/su_max 0.000
_refine_ls_shift/su_mean 0.000
_refine_ls_structure_factor_coef Fsqd
_refine_ls_weighting_details 'w=1/[\s^2^(Fo^2^)+(0.0647P)^2^+0.1259P] where P=(Fo^2^+2Fc^2^)/3'
_refine_ls_weighting_scheme calc
_refine_ls_wR_factor_gt 0.0965
_refine_ls_wR_factor_ref 0.0986
_reflns_Friedel_coverage 0.000
_reflns_number_gt 3343
_reflns_number_total 3747
_reflns_threshold_expression 'I > 2\s(I)'
_cod_data_source_file c9cc00894b2.cif
_cod_data_source_block 160514cm
_cod_database_code 7123003
_shelx_shelxl_version_number 2014/7
_shelx_space_group_comment
;
The symmetry employed for this shelxl refinement is uniquely defined
by the following loop, which should always be used as a source of
symmetry information in preference to the above space-group names.
They are only intended as comments.
;
_shelx_estimated_absorpt_t_min 0.853
_shelx_estimated_absorpt_t_max 0.971

loop_
_space_group_symop_operation_xyz
'x, y, z'
'-x, -y, -z'

loop_
_atom_site_label
_atom_site_type_symbol
_atom_site_fract_x
_atom_site_fract_y
_atom_site_fract_z
_atom_site_U_iso_or_equiv
_atom_site_adp_type
_atom_site_occupancy
_atom_site_site_symmetry_order
_atom_site_calc_flag
_atom_site_refinement_flags_posn
_atom_site_refinement_flags_adp
C1 C 0.05382(12) 0.03376(11) 0.77528(12) 0.0212(3) Uani 1 1 d . .
H1 H 0.0962 0.1092 0.7899 0.025 Uiso 1 1 calc R U
C2 C -0.05512(13) -0.03676(11) 0.86135(12) 0.0218(3) Uani 1 1 d . .
H2 H -0.0859 -0.0092 0.9365 0.026 Uiso 1 1 calc R U
C3 C -0.12300(12) -0.14797(11) 0.84303(11) 0.0190(3) Uani 1 1 d . .
C4 C -0.07677(12) -0.18820(11) 0.73348(11) 0.0180(3) Uani 1 1 d . .
H3 H -0.1215 -0.2621 0.7183 0.022 Uiso 1 1 calc R U
C5 C 0.03571(12) -0.12025(10) 0.64524(11) 0.0170(3) Uani 1 1 d . .
C6 C 0.09951(12) -0.00861(10) 0.66714(11) 0.0181(3) Uani 1 1 d . .
C7 C 0.22156(12) -0.04071(10) 0.48917(11) 0.0169(3) Uani 1 1 d . .
C8 C 0.11575(12) -0.14174(10) 0.52944(11) 0.0168(3) Uani 1 1 d . .
C9 C 0.11476(12) -0.23539(10) 0.45872(11) 0.0173(3) Uani 1 1 d . .
H4 H 0.0432 -0.3034 0.4842 0.021 Uiso 1 1 calc R U
C10 C 0.21763(12) -0.23112(11) 0.35043(11) 0.0179(3) Uani 1 1 d . .
C11 C 0.32275(12) -0.13043(11) 0.31377(11) 0.0185(3) Uani 1 1 d . .
H5 H 0.3936 -0.1276 0.2411 0.022 Uiso 1 1 calc R U
C12 C 0.32519(12) -0.03433(10) 0.38219(11) 0.0179(3) Uani 1 1 d . .
C13 C 0.42800(12) 0.07077(10) 0.35722(11) 0.0183(3) Uani 1 1 d . .
C14 C 0.54051(12) 0.24498(11) 0.37386(11) 0.0190(3) Uani 1 1 d . .
C15 C 0.58783(13) 0.35467(11) 0.40719(12) 0.0227(3) Uani 1 1 d . .
H6 H 0.5401 0.3837 0.4784 0.027 Uiso 1 1 calc R U
C16 C 0.70921(13) 0.41932(11) 0.33003(13) 0.0259(3) Uani 1 1 d . .
H7 H 0.7450 0.4957 0.3483 0.031 Uiso 1 1 calc R U
C17 C 0.77961(13) 0.37553(12) 0.22711(13) 0.0268(3) Uani 1 1 d . .
H8 H 0.8628 0.4227 0.1774 0.032 Uiso 1 1 calc R U
C18 C 0.73323(13) 0.26504(11) 0.19372(12) 0.0239(3) Uani 1 1 d . .
H9 H 0.7814 0.2345 0.1234 0.029 Uiso 1 1 calc R U
C19 C 0.61151(12) 0.20353(11) 0.27121(12) 0.0205(3) Uani 1 1 d . .
C20 C -0.23755(13) -0.22304(11) 0.94730(11) 0.0227(3) Uani 1 1 d . .
C21 C -0.34728(14) -0.13151(13) 1.00321(14) 0.0328(3) Uani 1 1 d . .
H10 H -0.2975 -0.0694 1.0356 0.049 Uiso 1 1 calc R U
H11 H -0.4203 -0.1817 1.0686 0.049 Uiso 1 1 calc R U
H12 H -0.3942 -0.0849 0.9411 0.049 Uiso 1 1 calc R U
C22 C -0.32031(14) -0.32523(12) 0.90701(12) 0.0284(3) Uani 1 1 d . .
H13 H -0.3650 -0.2837 0.8414 0.043 Uiso 1 1 calc R U
H14 H -0.3955 -0.3676 0.9754 0.043 Uiso 1 1 calc R U
H15 H -0.2535 -0.3898 0.8784 0.043 Uiso 1 1 calc R U
C23 C -0.16080(15) -0.29235(13) 1.04391(13) 0.0311(3) Uani 1 1 d . .
H16 H -0.0965 -0.3561 1.0104 0.047 Uiso 1 1 calc R U
H17 H -0.2328 -0.3362 1.1140 0.047 Uiso 1 1 calc R U
H18 H -0.1042 -0.2289 1.0690 0.047 Uiso 1 1 calc R U
C24 C 0.22388(12) -0.33738(11) 0.27478(11) 0.0197(3) Uani 1 1 d . .
C25 C 0.23624(13) -0.27939(12) 0.14098(12) 0.0248(3) Uani 1 1 d . .
H19 H 0.1513 -0.2285 0.1317 0.037 Uiso 1 1 calc R U
H20 H 0.2418 -0.3492 0.0945 0.037 Uiso 1 1 calc R U
H21 H 0.3235 -0.2234 0.1111 0.037 Uiso 1 1 calc R U
C26 C 0.35700(14) -0.41779(12) 0.28843(13) 0.0294(3) Uani 1 1 d . .
H22 H 0.4433 -0.3604 0.2672 0.044 Uiso 1 1 calc R U
H23 H 0.3682 -0.4809 0.2345 0.044 Uiso 1 1 calc R U
H24 H 0.3444 -0.4633 0.3723 0.044 Uiso 1 1 calc R U
C27 C 0.08897(14) -0.42707(13) 0.31608(13) 0.0308(3) Uani 1 1 d . .
H25 H 0.0852 -0.4747 0.3981 0.046 Uiso 1 1 calc R U
H26 H 0.0927 -0.4883 0.2610 0.046 Uiso 1 1 calc R U
H27 H 0.0027 -0.3756 0.3156 0.046 Uiso 1 1 calc R U
N1 N 0.21180(10) 0.04131(9) 0.56941(9) 0.0179(2) Uani 1 1 d . .
N2 N 0.42315(10) 0.15740(9) 0.42772(9) 0.0183(2) Uani 1 1 d . .
O1 O 0.53914(8) 0.09240(7) 0.26095(8) 0.0205(2) Uani 1 1 d . .
B1 B 0.30194(14) 0.16675(12) 0.54521(13) 0.0201(3) Uani 1 1 d . .
F1 F 0.36736(7) 0.17869(7) 0.63833(7) 0.02674(19) Uani 1 1 d . .
F2 F 0.22580(7) 0.27687(6) 0.51770(7) 0.0274(2) Uani 1 1 d . .

loop_
_atom_site_aniso_label
_atom_site_aniso_U_11
_atom_site_aniso_U_22
_atom_site_aniso_U_33
_atom_site_aniso_U_23
_atom_site_aniso_U_13
_atom_site_aniso_U_12
C1 0.0209(6) 0.0181(6) 0.0255(7) -0.0081(5) -0.0033(5) -0.0006(4)
C2 0.0215(6) 0.0216(6) 0.0223(7) -0.0081(5) -0.0014(5) 0.0018(5)
C3 0.0157(6) 0.0192(6) 0.0215(7) -0.0045(5) -0.0025(5) 0.0028(4)
C4 0.0149(5) 0.0164(5) 0.0225(7) -0.0038(5) -0.0032(5) 0.0003(4)
C5 0.0145(5) 0.0166(5) 0.0200(7) -0.0038(5) -0.0037(5) 0.0018(4)
C6 0.0144(5) 0.0165(5) 0.0228(7) -0.0033(5) -0.0030(5) 0.0015(4)
C7 0.0145(5) 0.0156(5) 0.0206(7) -0.0033(5) -0.0045(5) 0.0013(4)
C8 0.0128(5) 0.0160(5) 0.0210(7) -0.0016(5) -0.0037(5) -0.0001(4)
C9 0.0136(5) 0.0163(5) 0.0215(7) -0.0030(5) -0.0035(5) -0.0011(4)
C10 0.0151(5) 0.0182(6) 0.0201(7) -0.0030(5) -0.0037(5) -0.0003(4)
C11 0.0150(6) 0.0199(6) 0.0193(7) -0.0036(5) -0.0012(5) -0.0009(4)
C12 0.0144(5) 0.0171(5) 0.0209(7) -0.0017(5) -0.0028(5) -0.0004(4)
C13 0.0143(6) 0.0176(6) 0.0216(7) -0.0010(5) -0.0029(5) -0.0002(4)
C14 0.0137(5) 0.0171(5) 0.0246(7) 0.0007(5) -0.0044(5) -0.0014(4)
C15 0.0196(6) 0.0186(6) 0.0305(7) -0.0029(5) -0.0079(5) -0.0006(4)
C16 0.0211(6) 0.0185(6) 0.0375(8) -0.0001(5) -0.0096(6) -0.0037(5)
C17 0.0186(6) 0.0212(6) 0.0364(8) 0.0057(5) -0.0061(6) -0.0050(5)
C18 0.0183(6) 0.0229(6) 0.0264(7) 0.0020(5) -0.0018(5) -0.0012(5)
C19 0.0173(6) 0.0167(5) 0.0269(7) -0.0004(5) -0.0066(5) -0.0019(4)
C20 0.0210(6) 0.0212(6) 0.0233(7) -0.0053(5) 0.0019(5) -0.0016(5)
C21 0.0266(7) 0.0295(7) 0.0355(8) -0.0085(6) 0.0102(6) -0.0012(5)
C22 0.0243(6) 0.0304(7) 0.0267(8) -0.0068(6) 0.0036(5) -0.0079(5)
C23 0.0371(7) 0.0280(7) 0.0259(8) -0.0018(5) -0.0044(6) -0.0022(5)
C24 0.0171(6) 0.0203(6) 0.0208(7) -0.0060(5) -0.0005(5) -0.0023(4)
C25 0.0259(6) 0.0250(6) 0.0244(7) -0.0083(5) -0.0042(5) -0.0018(5)
C26 0.0331(7) 0.0260(6) 0.0349(8) -0.0149(6) -0.0122(6) 0.0073(5)
C27 0.0301(7) 0.0289(7) 0.0317(8) -0.0162(6) 0.0060(6) -0.0118(5)
N1 0.0159(5) 0.0162(5) 0.0211(6) -0.0055(4) -0.0013(4) -0.0010(4)
N2 0.0149(5) 0.0164(5) 0.0228(6) -0.0026(4) -0.0028(4) -0.0021(4)
O1 0.0169(4) 0.0184(4) 0.0235(5) -0.0026(3) 0.0004(3) -0.0043(3)
B1 0.0156(6) 0.0180(6) 0.0264(8) -0.0055(5) -0.0025(6) -0.0030(5)
F1 0.0221(4) 0.0306(4) 0.0290(4) -0.0104(3) -0.0046(3) -0.0061(3)
F2 0.0194(4) 0.0174(3) 0.0426(5) -0.0046(3) -0.0017(3) 0.0008(3)

loop_
_atom_type_symbol
_atom_type_description
_atom_type_scat_dispersion_real
_atom_type_scat_dispersion_imag
_atom_type_scat_source
C C 0.0181 0.0091 'International Tables Vol C Tables 4.2.6.8 and 6.1.1.4'
H H 0.0000 0.0000 'International Tables Vol C Tables 4.2.6.8 and 6.1.1.4'
B B 0.0090 0.0039 'International Tables Vol C Tables 4.2.6.8 and 6.1.1.4'
F F 0.0727 0.0534 'International Tables Vol C Tables 4.2.6.8 and 6.1.1.4'
N N 0.0311 0.0180 'International Tables Vol C Tables 4.2.6.8 and 6.1.1.4'
O O 0.0492 0.0322 'International Tables Vol C Tables 4.2.6.8 and 6.1.1.4'

loop_
_geom_angle_atom_site_label_1
_geom_angle_atom_site_label_2
_geom_angle_atom_site_label_3
_geom_angle
C2 C1 C6 117.96(11)
C2 C1 H1 121.0
C6 C1 H1 121.0
C1 C2 C3 123.06(12)
C1 C2 H2 118.5
C3 C2 H2 118.5
C4 C3 C2 118.14(11)
C4 C3 C20 123.07(10)
C2 C3 C20 118.68(11)
C3 C4 C5 120.16(11)
C3 C4 H3 119.9
C5 C4 H3 119.9
C4 C5 C6 119.69(11)
C4 C5 C8 133.94(11)
C6 C5 C8 106.25(10)
C1 C6 N1 128.82(11)
C1 C6 C5 120.96(11)
N1 C6 C5 110.16(11)
N1 C7 C12 126.51(10)
N1 C7 C8 111.91(11)
C12 C7 C8 121.51(11)
C9 C8 C7 118.56(11)
C9 C8 C5 136.02(10)
C7 C8 C5 105.35(10)
C8 C9 C10 121.10(10)
C8 C9 H4 119.4
C10 C9 H4 119.4
C11 C10 C9 118.95(11)
C11 C10 C24 118.98(11)
C9 C10 C24 121.98(10)
C12 C11 C10 121.15(12)
C12 C11 H5 119.4
C10 C11 H5 119.4
C7 C12 C11 118.72(11)
C7 C12 C13 114.41(11)
C11 C12 C13 126.83(12)
N2 C13 O1 112.96(10)
N2 C13 C12 122.97(11)
O1 C13 C12 124.07(11)
C19 C14 C15 121.39(11)
C19 C14 N2 106.78(10)
C15 C14 N2 131.84(12)
C16 C15 C14 115.87(13)
C16 C15 H6 122.1
C14 C15 H6 122.1
C17 C16 C15 121.81(12)
C17 C16 H7 119.1
C15 C16 H7 119.1
C16 C17 C18 122.55(12)
C16 C17 H8 118.7
C18 C17 H8 118.7
C19 C18 C17 114.42(13)
C19 C18 H9 122.8
C17 C18 H9 122.8
C14 C19 C18 123.94(11)
C14 C19 O1 108.44(10)
C18 C19 O1 127.61(12)
C22 C20 C3 112.34(11)
C22 C20 C21 108.08(10)
C3 C20 C21 110.93(10)
C22 C20 C23 108.07(10)
C3 C20 C23 108.12(10)
C21 C20 C23 109.23(11)
C20 C21 H10 109.5
C20 C21 H11 109.5
H10 C21 H11 109.5
C20 C21 H12 109.5
H10 C21 H12 109.5
H11 C21 H12 109.5
C20 C22 H13 109.5
C20 C22 H14 109.5
H13 C22 H14 109.5
C20 C22 H15 109.5
H13 C22 H15 109.5
H14 C22 H15 109.5
C20 C23 H16 109.5
C20 C23 H17 109.5
H16 C23 H17 109.5
C20 C23 H18 109.5
H16 C23 H18 109.5
H17 C23 H18 109.5
C27 C24 C25 107.51(10)
C27 C24 C10 111.88(10)
C25 C24 C10 111.12(9)
C27 C24 C26 108.83(10)
C25 C24 C26 109.13(11)
C10 C24 C26 108.32(10)
C24 C25 H19 109.5
C24 C25 H20 109.5
H19 C25 H20 109.5
C24 C25 H21 109.5
H19 C25 H21 109.5
H20 C25 H21 109.5
C24 C26 H22 109.5
C24 C26 H23 109.5
H22 C26 H23 109.5
C24 C26 H24 109.5
H22 C26 H24 109.5
H23 C26 H24 109.5
C24 C27 H25 109.5
C24 C27 H26 109.5
H25 C27 H26 109.5
C24 C27 H27 109.5
H25 C27 H27 109.5
H26 C27 H27 109.5
C7 N1 C6 106.30(9)
C7 N1 B1 123.93(10)
C6 N1 B1 129.59(10)
C13 N2 C14 106.44(10)
C13 N2 B1 126.78(10)
C14 N2 B1 126.64(10)
C13 O1 C19 105.38(9)
F1 B1 F2 109.36(10)
F1 B1 N1 112.91(10)
F2 B1 N1 113.67(10)
F1 B1 N2 109.08(9)
F2 B1 N2 107.26(10)
N1 B1 N2 104.22(10)

loop_
_geom_bond_atom_site_label_1
_geom_bond_atom_site_label_2
_geom_bond_distance
C1 C2 1.3781(18)
C1 C6 1.3815(19)
C1 H1 0.9500
C2 C3 1.4101(17)
C2 H2 0.9500
C3 C4 1.3860(18)
C3 C20 1.5321(17)
C4 C5 1.3993(17)
C4 H3 0.9500
C5 C6 1.4124(16)
C5 C8 1.4421(18)
C6 N1 1.3967(16)
C7 N1 1.3653(16)
C7 C12 1.3921(18)
C7 C8 1.4087(16)
C8 C9 1.3909(17)
C9 C10 1.4020(18)
C9 H4 0.9500
C10 C11 1.4011(16)
C10 C24 1.5327(17)
C11 C12 1.3951(17)
C11 H5 0.9500
C12 C13 1.4259(16)
C13 N2 1.3225(16)
C13 O1 1.3414(15)
C14 C19 1.3729(19)
C14 C15 1.3878(17)
C14 N2 1.4067(15)
C15 C16 1.3874(18)
C15 H6 0.9500
C16 C17 1.386(2)
C16 H7 0.9500
C17 C18 1.3922(18)
C17 H8 0.9500
C18 C19 1.3790(18)
C18 H9 0.9500
C19 O1 1.3963(14)
C20 C22 1.5302(17)
C20 C21 1.5340(18)
C20 C23 1.5350(18)
C21 H10 0.9800
C21 H11 0.9800
C21 H12 0.9800
C22 H13 0.9800
C22 H14 0.9800
C22 H15 0.9800
C23 H16 0.9800
C23 H17 0.9800
C23 H18 0.9800
C24 C27 1.5307(16)
C24 C25 1.5319(18)
C24 C26 1.5378(17)
C25 H19 0.9800
C25 H20 0.9800
C25 H21 0.9800
C26 H22 0.9800
C26 H23 0.9800
C26 H24 0.9800
C27 H25 0.9800
C27 H26 0.9800
C27 H27 0.9800
N1 B1 1.5258(15)
N2 B1 1.5937(19)
B1 F1 1.3770(16)
B1 F2 1.3868(15)

loop_
_geom_torsion_atom_site_label_1
_geom_torsion_atom_site_label_2
_geom_torsion_atom_site_label_3
_geom_torsion_atom_site_label_4
_geom_torsion
C6 C1 C2 C3 -1.14(17)
C1 C2 C3 C4 0.47(17)
C1 C2 C3 C20 176.87(10)
C2 C3 C4 C5 0.91(16)
C20 C3 C4 C5 -175.32(10)
C3 C4 C5 C6 -1.56(16)
C3 C4 C5 C8 173.82(11)
C2 C1 C6 N1 -176.26(10)
C2 C1 C6 C5 0.46(16)
C4 C5 C6 C1 0.87(16)
C8 C5 C6 C1 -175.67(10)
C4 C5 C6 N1 178.15(9)
C8 C5 C6 N1 1.61(12)
N1 C7 C8 C9 -178.16(9)
C12 C7 C8 C9 -1.05(16)
N1 C7 C8 C5 -0.81(12)
C12 C7 C8 C5 176.29(10)
C4 C5 C8 C9 0.3(2)
C6 C5 C8 C9 176.15(12)
C4 C5 C8 C7 -176.32(11)
C6 C5 C8 C7 -0.49(11)
C7 C8 C9 C10 0.88(15)
C5 C8 C9 C10 -175.43(12)
C8 C9 C10 C11 0.04(16)
C8 C9 C10 C24 176.45(10)
C9 C10 C11 C12 -0.84(16)
C24 C10 C11 C12 -177.36(10)
N1 C7 C12 C11 176.94(10)
C8 C7 C12 C11 0.28(16)
N1 C7 C12 C13 -0.74(16)
C8 C7 C12 C13 -177.40(9)
C10 C11 C12 C7 0.68(16)
C10 C11 C12 C13 178.05(10)
C7 C12 C13 N2 -1.91(16)
C11 C12 C13 N2 -179.38(10)
C7 C12 C13 O1 177.96(9)
C11 C12 C13 O1 0.49(18)
C19 C14 C15 C16 0.64(16)
N2 C14 C15 C16 -179.31(11)
C14 C15 C16 C17 -0.91(17)
C15 C16 C17 C18 0.49(18)
C16 C17 C18 C19 0.24(17)
C15 C14 C19 C18 0.08(18)
N2 C14 C19 C18 -179.96(10)
C15 C14 C19 O1 -179.64(10)
N2 C14 C19 O1 0.32(12)
C17 C18 C19 C14 -0.52(16)
C17 C18 C19 O1 179.15(10)
C4 C3 C20 C22 -14.32(15)
C2 C3 C20 C22 169.46(10)
C4 C3 C20 C21 -135.42(12)
C2 C3 C20 C21 48.37(14)
C4 C3 C20 C23 104.83(13)
C2 C3 C20 C23 -71.38(13)
C11 C10 C24 C27 -171.10(10)
C9 C10 C24 C27 12.49(15)
C11 C10 C24 C25 -50.93(14)
C9 C10 C24 C25 132.66(11)
C11 C10 C24 C26 68.95(13)
C9 C10 C24 C26 -107.47(12)
C12 C7 N1 C6 -175.14(10)
C8 C7 N1 C6 1.79(12)
C12 C7 N1 B1 9.29(17)
C8 C7 N1 B1 -173.79(10)
C1 C6 N1 C7 174.91(11)
C5 C6 N1 C7 -2.09(12)
C1 C6 N1 B1 -9.85(19)
C5 C6 N1 B1 173.14(10)
O1 C13 N2 C14 0.35(12)
C12 C13 N2 C14 -179.77(10)
O1 C13 N2 B1 176.32(9)
C12 C13 N2 B1 -3.80(17)
C19 C14 N2 C13 -0.40(12)
C15 C14 N2 C13 179.55(12)
C19 C14 N2 B1 -176.38(10)
C15 C14 N2 B1 3.58(19)
N2 C13 O1 C19 -0.15(12)
C12 C13 O1 C19 179.97(10)
C14 C19 O1 C13 -0.12(11)
C18 C19 O1 C13 -179.83(11)
C7 N1 B1 F1 -130.52(11)
C6 N1 B1 F1 55.00(15)
C7 N1 B1 F2 104.16(13)
C6 N1 B1 F2 -70.33(16)
C7 N1 B1 N2 -12.28(14)
C6 N1 B1 N2 173.23(10)
C13 N2 B1 F1 130.93(11)
C14 N2 B1 F1 -53.89(14)
C13 N2 B1 F2 -110.74(12)
C14 N2 B1 F2 64.44(14)
C13 N2 B1 N1 10.09(15)
C14 N2 B1 N1 -174.73(9)
